data_4315273
loop_
_publ_author_name
'Jack M. Harrowfield'
'George A. Koutsantonis'
'Nigel A. Lengkeek'
'Brian W. Skelton'
'Allan H. White'

_publ_contact_author_address
;
School of Biomedical, Biomolecular and Chemical Sciences, 
The University of Western Australia, 
35 Stirling Highway,
 Crawley, 
Western Australia, 6009

;
_publ_contact_author_email brian.skelton@uwa.edu.au
_publ_contact_author_fax (+61)_08_6488_1118
_publ_contact_author_name 'Skelton, B. W.'
_publ_contact_author_phone (+61)_08_6488_7107
_publ_section_title
;
 Structural and Electrochemical Studies of Co(III) Cage Amine Complexes
 with Pendent Thienylmethylamino Groups
;
_journal_name_full 'Inorganic Chemistry'
_journal_page_first 3152
_journal_page_last 3161
_journal_paper_doi 10.1021/ic9019603
_journal_volume 49
_journal_year 2010
_chemical_formula_moiety 'C20 H39 Co N7S, 1.375(Cl O4), 1.625(Cl), H2 O'
_chemical_formula_sum 'C20 H41 Cl3 Co N7 O6.5 S'
_chemical_formula_weight 680.94
_chemical_name_systematic
;
 ?
;
_space_group_IT_number 14
_symmetry_cell_setting monoclinic
_symmetry_space_group_name_Hall '-P 2yn'
_symmetry_space_group_name_H-M 'P 1 21/n 1'
_atom_sites_solution_hydrogens geom
_atom_sites_solution_primary direct
_atom_sites_solution_secondary difmap
_audit_creation_date 2009-08-25T13:56:55-00:00
_audit_creation_method 'WinGX routine CIF_UPDATE'
_cell_angle_alpha 90
_cell_angle_beta 92.8880(10)
_cell_angle_gamma 90
_cell_formula_units_Z 8
_cell_length_a 14.3458(2)
_cell_length_b 22.6817(3)
_cell_length_c 18.2093(2)
_cell_measurement_reflns_used 63564
_cell_measurement_temperature 100(2)
_cell_measurement_theta_max 35.9197
_cell_measurement_theta_min 2.5788
_cell_volume 5917.55(13)
_computing_cell_refinement
;
        CrysAlis RED, Oxford Diffraction Ltd.,
        Version 1.171.32.4 (release 27-04-2006 CrysAlis171 .NET)
        (compiled Apr 27 2007,17:53:11)
;
_computing_data_collection
;
        CrysAlis CCD, Oxford Diffraction Ltd.,
        Version 1.171.32.4 (release 27-04-2006 CrysAlis171 .NET)
        (compiled Apr 27 2007,17:53:11)
;
_computing_data_reduction
;
        CrysAlis RED, Oxford Diffraction Ltd.,
        Version 1.171.32.4 (release 27-04-2006 CrysAlis171 .NET)
        (compiled Apr 27 2007,17:53:11)
;
_computing_molecular_graphics 'OrtepII (Johnson, C. K. (1976)'
_computing_publication_material 'WinGX Farrugia, L. J. (1999)'
_computing_structure_refinement 'SHELXL-97 (Sheldrick, 1997)'
_diffrn_ambient_temperature 100(2)
_diffrn_detector_area_resol_mean 16.0009
_diffrn_measured_fraction_theta_full 0.999
_diffrn_measured_fraction_theta_max 0.999
_diffrn_measurement_device_type
;
 Oxford Diffraction Xcalibur diffractometer

;
_diffrn_measurement_method '\w scans'
_diffrn_orient_matrix_UB_11 -0.01774473
_diffrn_orient_matrix_UB_12 0.0241098767
_diffrn_orient_matrix_UB_13 -0.0213053526
_diffrn_orient_matrix_UB_21 0.0412339087
_diffrn_orient_matrix_UB_22 0.000203448
_diffrn_orient_matrix_UB_23 -0.019942836
_diffrn_orient_matrix_UB_31 -0.0210497947
_diffrn_orient_matrix_UB_32 -0.0199527138
_diffrn_orient_matrix_UB_33 -0.0259518917
_diffrn_radiation_monochromator graphite
_diffrn_radiation_type MoK\a
_diffrn_radiation_wavelength 0.71073
_diffrn_reflns_av_R_equivalents 0.0411
_diffrn_reflns_av_unetI/netI 0.052
_diffrn_reflns_limit_h_max 23
_diffrn_reflns_limit_h_min -23
_diffrn_reflns_limit_k_max 36
_diffrn_reflns_limit_k_min -36
_diffrn_reflns_limit_l_max 29
_diffrn_reflns_limit_l_min -29
_diffrn_reflns_number 201121
_diffrn_reflns_theta_full 35
_diffrn_reflns_theta_max 35
_diffrn_reflns_theta_min 2.58
_exptl_absorpt_coefficient_mu 0.971
_exptl_absorpt_correction_T_max 1
_exptl_absorpt_correction_T_min 0.87572
_exptl_absorpt_correction_type multi-scan
_exptl_absorpt_process_details
;
        CrysAlis RED, Oxford Diffraction Ltd.,
        Version 1.171.32.4 (release 27-04-2006 CrysAlis171 .NET)
        (compiled Apr 27 2007,17:53:11)
        Empirical absorption correction using spherical harmonics,
 implemented in SCALE3 ABSPACK scaling algorithm.

;
_exptl_crystal_colour orange
_exptl_crystal_density_diffrn 1.529
_exptl_crystal_density_method 'not measured'
_exptl_crystal_description prism
_exptl_crystal_F_000 2848
_exptl_crystal_size_max 0.41
_exptl_crystal_size_mid 0.39
_exptl_crystal_size_min 0.3
_refine_diff_density_max 2.67
_refine_diff_density_min -1.591
_refine_diff_density_rms 0.15
_refine_ls_extinction_method none
_refine_ls_goodness_of_fit_ref 1.09
_refine_ls_hydrogen_treatment mixed
_refine_ls_matrix_type full
_refine_ls_number_parameters 786
_refine_ls_number_reflns 26026
_refine_ls_number_restraints 106
_refine_ls_restrained_S_all 1.101
_refine_ls_R_factor_all 0.0863
_refine_ls_R_factor_gt 0.0568
_refine_ls_shift/su_max 0.011
_refine_ls_shift/su_mean 0
_refine_ls_structure_factor_coef Fsqd
_refine_ls_weighting_details 'calc w=1/[\s^2^(Fo^2^)+(0.1204P)^2^] where P=(Fo^2^+2Fc^2^)/3'
_refine_ls_weighting_scheme calc
_refine_ls_wR_factor_gt 0.176
_refine_ls_wR_factor_ref 0.2009
_reflns_number_gt 16521
_reflns_number_total 26026
_reflns_threshold_expression I>2\s(I)
_cod_data_source_file ic9019603_si_003.cif
_cod_data_source_block gk219
_cod_original_sg_symbol_Hall -P_2yn
_cod_original_formula_sum 'C20 H41 Cl3 Co N7 O6.50 S'
_cod_database_code 4315273

loop_
_symmetry_equiv_pos_as_xyz
'x, y, z'
'-x+1/2, y+1/2, -z+1/2'
'-x, -y, -z'
'x-1/2, -y-1/2, z-1/2'

loop_
_atom_site_label
_atom_site_type_symbol
_atom_site_fract_x
_atom_site_fract_y
_atom_site_fract_z
_atom_site_U_iso_or_equiv
_atom_site_adp_type
_atom_site_occupancy
_atom_site_symmetry_multiplicity
_atom_site_calc_flag
_atom_site_refinement_flags
_atom_site_disorder_assembly
_atom_site_disorder_group
Co1 Co 0.915348(19) 0.145206(13) 0.315249(16) 0.01234(7) Uani 1 1 d . . .
Co2 Co 0.418874(19) -0.013509(12) 0.245036(16) 0.01244(7) Uani 1 1 d . . .
C11 C 0.89512(16) 0.17627(11) 0.15036(12) 0.0187(4) Uani 1 1 d . . .
N11 N 0.87849(15) 0.18952(10) 0.07186(12) 0.0222(4) Uani 1 1 d . . .
H11 H 0.882(3) 0.1591(17) 0.043(2) 0.034(9) Uiso 1 1 d . . .
C10 C 0.9272(2) 0.24091(15) 0.04195(16) 0.0352(7) Uani 1 1 d . . .
H10A H 0.9942 0.2393 0.0575 0.042 Uiso 1 1 calc R . .
H10B H 0.9008 0.2777 0.0615 0.042 Uiso 1 1 calc R . .
S11 S 0.80931(7) 0.23243(4) -0.08433(5) 0.0440(2) Uani 1 1 d U . .
C12 C 0.9165(2) 0.24113(14) -0.04026(16) 0.0331(6) Uani 1 1 d U . .
C13 C 0.9808(3) 0.2520(2) -0.0893(2) 0.0599(11) Uani 1 1 d U . .
H13 H 1.0444 0.2603 -0.0765 0.072 Uiso 1 1 calc R . .
C14 C 0.9417(5) 0.2497(2) -0.1639(3) 0.0748(13) Uani 1 1 d U . .
H14 H 0.9782 0.2547 -0.2056 0.09 Uiso 1 1 calc R . .
C15 C 0.8536(4) 0.24016(16) -0.1689(2) 0.0600(11) Uani 1 1 d U . .
H15 H 0.8175 0.2377 -0.214 0.072 Uiso 1 1 calc R . .
C12A C 0.82090(16) 0.13047(11) 0.16707(13) 0.0184(4) Uani 1 1 d . . .
H12A H 0.7586 0.1492 0.1611 0.022 Uiso 1 1 calc R . .
H12B H 0.8232 0.0983 0.1305 0.022 Uiso 1 1 calc R . .
N13A N 0.83159(13) 0.10451(8) 0.24224(10) 0.0150(3) Uani 1 1 d . . .
H13A H 0.7725 0.1053 0.2611 0.018 Uiso 1 1 calc R . .
C14A C 0.86096(16) 0.04133(10) 0.24275(13) 0.0176(4) Uani 1 1 d . . .
H14A H 0.9191 0.0364 0.2163 0.021 Uiso 1 1 calc R . .
H14B H 0.8117 0.0164 0.2186 0.021 Uiso 1 1 calc R . .
C15A C 0.87673(17) 0.02421(10) 0.32230(13) 0.0182(4) Uani 1 1 d . . .
H15A H 0.8177 0.027 0.348 0.022 Uiso 1 1 calc R . .
H15B H 0.9001 -0.0168 0.3263 0.022 Uiso 1 1 calc R . .
N16A N 0.94764(13) 0.06626(8) 0.35564(10) 0.0146(3) Uani 1 1 d . . .
H16A H 1.0044 0.0561 0.3366 0.017 Uiso 1 1 calc R . .
C17A C 0.96072(16) 0.06016(10) 0.43722(12) 0.0160(4) Uani 1 1 d . . .
H17A H 1.0272 0.0514 0.4498 0.019 Uiso 1 1 calc R . .
H17B H 0.9235 0.0261 0.4531 0.019 Uiso 1 1 calc R . .
C12B C 0.99422(16) 0.15169(11) 0.16656(13) 0.0197(4) Uani 1 1 d . . .
H12C H 1.0005 0.1141 0.1397 0.024 Uiso 1 1 calc R . .
H12D H 1.0401 0.1798 0.1476 0.024 Uiso 1 1 calc R . .
N13B N 1.01730(13) 0.14121(9) 0.24662(10) 0.0160(3) Uani 1 1 d . . .
H13B H 1.0397 0.1028 0.2498 0.019 Uiso 1 1 calc R . .
C14B C 1.09473(16) 0.17926(11) 0.27805(13) 0.0200(4) Uani 1 1 d . . .
H14C H 1.0812 0.2213 0.2675 0.024 Uiso 1 1 calc R . .
H14D H 1.1543 0.1688 0.2562 0.024 Uiso 1 1 calc R . .
C15B C 1.10112(16) 0.16855(11) 0.36008(14) 0.0206(4) Uani 1 1 d . . .
H15C H 1.1187 0.1271 0.3708 0.025 Uiso 1 1 calc R . .
H15D H 1.1485 0.1948 0.3843 0.025 Uiso 1 1 calc R . .
N16B N 1.00652(13) 0.18157(8) 0.38696(11) 0.0160(3) Uani 1 1 d . . .
H16B H 0.9983 0.2221 0.3831 0.019 Uiso 1 1 calc R . .
C17B C 0.99872(17) 0.16630(10) 0.46649(12) 0.0186(4) Uani 1 1 d . . .
H17C H 0.9767 0.2015 0.4927 0.022 Uiso 1 1 calc R . .
H17D H 1.0616 0.1563 0.4878 0.022 Uiso 1 1 calc R . .
C12C C 0.88012(17) 0.23293(10) 0.19391(13) 0.0194(4) Uani 1 1 d . . .
H12E H 0.9315 0.2608 0.1851 0.023 Uiso 1 1 calc R . .
H12F H 0.821 0.2516 0.1757 0.023 Uiso 1 1 calc R . .
N13C N 0.87638(14) 0.22243(8) 0.27486(11) 0.0171(3) Uani 1 1 d . . .
H13C H 0.9179 0.2495 0.2967 0.02 Uiso 1 1 calc R . .
C14C C 0.78390(17) 0.23743(11) 0.30328(14) 0.0225(5) Uani 1 1 d . . .
H14E H 0.7335 0.2161 0.2752 0.027 Uiso 1 1 calc R . .
H14F H 0.772 0.2803 0.2989 0.027 Uiso 1 1 calc R . .
C15C C 0.78753(18) 0.21882(10) 0.38306(13) 0.0206(4) Uani 1 1 d . . .
H15E H 0.8336 0.243 0.412 0.025 Uiso 1 1 calc R . .
H15F H 0.7256 0.2239 0.4039 0.025 Uiso 1 1 calc R . .
N16C N 0.81554(13) 0.15537(8) 0.38517(11) 0.0152(3) Uani 1 1 d . . .
H16C H 0.7644 0.1348 0.3648 0.018 Uiso 1 1 calc R . .
C17C C 0.83126(16) 0.13169(11) 0.46075(13) 0.0188(4) Uani 1 1 d . . .
H17E H 0.7914 0.0965 0.4661 0.023 Uiso 1 1 calc R . .
H17F H 0.8115 0.1617 0.4963 0.023 Uiso 1 1 calc R . .
C11' C 0.93254(15) 0.11474(10) 0.48017(12) 0.0163(4) Uani 1 1 d . . .
C10' C 0.94151(17) 0.09951(11) 0.56228(13) 0.0201(4) Uani 1 1 d . . .
H10C H 0.8992 0.067 0.5725 0.03 Uiso 1 1 calc R . .
H10D H 0.9252 0.1341 0.5912 0.03 Uiso 1 1 calc R . .
H10E H 1.0059 0.0877 0.5755 0.03 Uiso 1 1 calc R . .
C21 C 0.41278(15) 0.04641(10) 0.09243(12) 0.0155(4) Uani 1 1 d . . .
N21 N 0.41287(14) 0.07223(9) 0.01824(11) 0.0178(4) Uani 1 1 d . . .
H21 H 0.366(2) 0.0586(14) -0.0005(18) 0.023(8) Uiso 1 1 d . . .
C20 C 0.40280(17) 0.13711(10) 0.01008(14) 0.0198(4) Uani 1 1 d . . .
H20A H 0.3439 0.1493 0.0318 0.024 Uiso 1 1 calc R . .
H20B H 0.3973 0.1467 -0.043 0.024 Uiso 1 1 calc R . .
S21 S 0.59390(4) 0.17017(3) 0.01497(4) 0.02566(13) Uani 1 1 d . . .
C22 C 0.48159(17) 0.17289(11) 0.04521(13) 0.0196(4) Uani 1 1 d . . .
C23 C 0.47733(17) 0.21185(11) 0.10406(14) 0.0215(4) Uani 1 1 d . . .
H23 H 0.4221 0.2197 0.129 0.026 Uiso 1 1 calc R . .
C24 C 0.5655(2) 0.23874(12) 0.12270(16) 0.0281(5) Uani 1 1 d . . .
H24 H 0.5754 0.2666 0.1613 0.034 Uiso 1 1 calc R . .
C25 C 0.63417(19) 0.21981(13) 0.07868(15) 0.0277(5) Uani 1 1 d . . .
H25 H 0.6971 0.233 0.0833 0.033 Uiso 1 1 calc R . .
C22A C 0.51049(15) 0.05448(10) 0.12867(12) 0.0159(4) Uani 1 1 d . . .
H22A H 0.557 0.042 0.0935 0.019 Uiso 1 1 calc R . .
H22B H 0.5206 0.0969 0.1388 0.019 Uiso 1 1 calc R . .
N23A N 0.52748(13) 0.02097(8) 0.19864(10) 0.0141(3) Uani 1 1 d . . .
H23A H 0.5534 0.0478 0.2324 0.017 Uiso 1 1 calc R . .
C24A C 0.59781(15) -0.02679(10) 0.19278(13) 0.0179(4) Uani 1 1 d . . .
H24A H 0.6598 -0.01 0.1835 0.022 Uiso 1 1 calc R . .
H24B H 0.5794 -0.0539 0.152 0.022 Uiso 1 1 calc R . .
C25A C 0.60081(15) -0.05905(10) 0.26521(13) 0.0185(4) Uani 1 1 d . . .
H25A H 0.6428 -0.0936 0.2636 0.022 Uiso 1 1 calc R . .
H25B H 0.6237 -0.0327 0.3055 0.022 Uiso 1 1 calc R . .
N26A N 0.50393(13) -0.07813(8) 0.27671(10) 0.0148(3) Uani 1 1 d . . .
H26A H 0.492 -0.1084 0.2432 0.018 Uiso 1 1 calc R . .
C27A C 0.49255(15) -0.10508(10) 0.35095(12) 0.0165(4) Uani 1 1 d . . .
H27A H 0.5543 -0.1066 0.3777 0.02 Uiso 1 1 calc R . .
H27B H 0.4702 -0.1461 0.3443 0.02 Uiso 1 1 calc R . .
C22B C 0.33649(16) 0.07401(10) 0.13781(12) 0.0169(4) Uani 1 1 d . . .
H22C H 0.3423 0.1175 0.1358 0.02 Uiso 1 1 calc R . .
H22D H 0.2747 0.0633 0.115 0.02 Uiso 1 1 calc R . .
N23B N 0.34037(13) 0.05519(8) 0.21634(10) 0.0148(3) Uani 1 1 d . . .
H23B H 0.2796 0.0453 0.2271 0.018 Uiso 1 1 calc R . .
C24B C 0.36881(16) 0.10473(10) 0.26702(13) 0.0177(4) Uani 1 1 d . . .
H24C H 0.3203 0.1358 0.2657 0.021 Uiso 1 1 calc R . .
H24D H 0.4283 0.1224 0.2525 0.021 Uiso 1 1 calc R . .
C25B C 0.38033(17) 0.07816(10) 0.34308(13) 0.0177(4) Uani 1 1 d . . .
H25C H 0.4045 0.1081 0.3788 0.021 Uiso 1 1 calc R . .
H25D H 0.3196 0.0636 0.3592 0.021 Uiso 1 1 calc R . .
N26B N 0.44794(12) 0.02831(8) 0.33860(10) 0.0134(3) Uani 1 1 d . . .
H26B H 0.5061 0.0456 0.3339 0.016 Uiso 1 1 calc R . .
C27B C 0.45585(16) -0.00759(10) 0.40777(12) 0.0168(4) Uani 1 1 d . . .
H27C H 0.4176 0.0112 0.4451 0.02 Uiso 1 1 calc R . .
H27D H 0.5216 -0.0071 0.427 0.02 Uiso 1 1 calc R . .
C22C C 0.39344(16) -0.01990(10) 0.08109(13) 0.0172(4) Uani 1 1 d . . .
H22E H 0.3357 -0.0246 0.0495 0.021 Uiso 1 1 calc R . .
H22F H 0.4454 -0.0374 0.0548 0.021 Uiso 1 1 calc R . .
N23C N 0.38269(13) -0.05328(8) 0.15126(10) 0.0146(3) Uani 1 1 d . . .
H23C H 0.4215 -0.086 0.1488 0.017 Uiso 1 1 calc R . .
C24C C 0.28639(16) -0.07706(10) 0.15852(13) 0.0182(4) Uani 1 1 d . . .
H24E H 0.2727 -0.108 0.1212 0.022 Uiso 1 1 calc R . .
H24F H 0.2396 -0.0452 0.1514 0.022 Uiso 1 1 calc R . .
C25C C 0.28342(16) -0.10242(10) 0.23500(13) 0.0185(4) Uani 1 1 d . . .
H25E H 0.2195 -0.1159 0.2445 0.022 Uiso 1 1 calc R . .
H25F H 0.3265 -0.1364 0.2408 0.022 Uiso 1 1 calc R . .
N26C N 0.31281(13) -0.05399(8) 0.28733(10) 0.0147(3) Uani 1 1 d . . .
H26C H 0.264 -0.027 0.2859 0.018 Uiso 1 1 calc R . .
C27C C 0.32452(16) -0.07435(10) 0.36566(12) 0.0165(4) Uani 1 1 d . . .
H27E H 0.302 -0.1155 0.3686 0.02 Uiso 1 1 calc R . .
H27F H 0.2848 -0.0497 0.3962 0.02 Uiso 1 1 calc R . .
C21' C 0.42462(15) -0.07170(9) 0.39771(12) 0.0153(4) Uani 1 1 d . . .
C20' C 0.42709(17) -0.10150(11) 0.47343(13) 0.0203(4) Uani 1 1 d . . .
H20C H 0.4909 -0.1006 0.4952 0.03 Uiso 1 1 calc R . .
H20D H 0.4065 -0.1425 0.4679 0.03 Uiso 1 1 calc R . .
H20E H 0.3855 -0.0804 0.5055 0.03 Uiso 1 1 calc R . .
Cl1 Cl 0.75014(4) 0.43752(3) 0.02427(3) 0.02366(12) Uani 1 1 d . . .
O11 O 0.81944(15) 0.39354(10) 0.01165(12) 0.0351(5) Uani 1 1 d . . .
O12 O 0.67798(16) 0.41462(10) 0.06877(13) 0.0385(5) Uani 1 1 d . . .
O13 O 0.70685(14) 0.45705(11) -0.04507(12) 0.0355(5) Uani 1 1 d . . .
O14 O 0.79534(15) 0.48703(10) 0.06063(12) 0.0352(5) Uani 1 1 d . . .
Cl2 Cl 0.21724(4) 0.25451(2) 0.11967(3) 0.02006(11) Uani 1 1 d . . .
O21 O 0.13412(13) 0.27497(8) 0.15282(12) 0.0286(4) Uani 1 1 d . . .
O22 O 0.24169(15) 0.19732(9) 0.14835(13) 0.0356(5) Uani 1 1 d . . .
O23 O 0.29243(14) 0.29477(10) 0.13801(15) 0.0412(6) Uani 1 1 d . . .
O24 O 0.2016(2) 0.25267(12) 0.04209(13) 0.0501(6) Uani 1 1 d . . .
Cl3 Cl 1.12752(4) 0.02175(3) 0.26393(4) 0.02383(12) Uani 1 1 d . . .
Cl4 Cl 1.00874(5) 0.32069(3) 0.33920(3) 0.02336(12) Uani 1 1 d . . .
Cl5 Cl 0.62687(4) 0.10959(3) 0.30871(3) 0.02059(11) Uani 1 1 d . . .
Cl6 Cl 0.15777(17) 0.0157(2) -0.03610(15) 0.1168(17) Uani 0.5 1 d PD A 1
O61 O 0.2441(7) 0.0064(6) -0.0681(6) 0.051(3) Uani 0.5 1 d PD A 1
O62 O 0.1578(8) 0.0885(6) -0.0531(8) 0.206(9) Uani 0.5 1 d PD A 1
O63 O 0.1531(5) 0.0178(5) 0.0359(3) 0.118(4) Uani 0.5 1 d PD A 1
O64 O 0.0784(4) -0.0032(3) -0.0766(3) 0.0626(17) Uani 0.5 1 d PD A 1
Cl7 Cl 0.1254(2) 0.12301(16) 0.8056(2) 0.0430(7) Uani 0.25 1 d PDU B 2
O71 O 0.1124(8) 0.1845(5) 0.7935(7) 0.063(3) Uani 0.25 1 d PDU B 2
O72 O 0.0411(10) 0.0934(6) 0.7668(8) 0.074(3) Uani 0.25 1 d PDU B 2
O73 O 0.1135(11) 0.1135(7) 0.8882(8) 0.105(5) Uani 0.25 1 d PDU B 2
O74 O 0.2024(10) 0.1032(5) 0.7943(9) 0.086(4) Uani 0.25 1 d PDU B 2
Cl8 Cl 0.1849(2) 0.09155(18) 0.8894(3) 0.0504(10) Uani 0.25 1 d P C 3
O1 O 0.7790(4) 0.8418(2) 0.3084(3) 0.0524(16) Uani 0.5 1 d P D 4
O2 O 0.9393(11) 0.0904(8) -0.0283(12) 0.236(11) Uani 0.5 1 d P E 5
O3 O 0.2269(8) 0.0276(7) -0.0781(7) 0.074(4) Uani 0.5 1 d P F 6
O4 O 0.8630(12) 0.0582(3) 0.0065(6) 0.147(6) Uani 0.5 1 d P G 7

loop_
_atom_site_aniso_label
_atom_site_aniso_U_11
_atom_site_aniso_U_22
_atom_site_aniso_U_33
_atom_site_aniso_U_23
_atom_site_aniso_U_13
_atom_site_aniso_U_12
Co1 0.01139(12) 0.01145(13) 0.01417(14) 0.00069(9) 0.00064(9) -0.00110(9)
Co2 0.01152(13) 0.01065(13) 0.01522(14) -0.00126(10) 0.00151(9) 0.00005(9)
C11 0.0189(10) 0.0231(11) 0.0139(10) 0.0035(8) -0.0004(7) -0.0022(8)
N11 0.0246(10) 0.0237(10) 0.0182(10) 0.0046(8) -0.0018(7) -0.0033(8)
C10 0.0396(16) 0.0441(17) 0.0212(13) 0.0118(11) -0.0066(11) -0.0166(13)
S11 0.0543(5) 0.0405(4) 0.0350(4) -0.0050(3) -0.0207(4) 0.0112(4)
C12 0.0375(15) 0.0390(16) 0.0224(13) 0.0095(11) -0.0013(11) -0.0018(12)
C13 0.061(2) 0.077(3) 0.043(2) 0.0175(19) 0.0187(17) -0.001(2)
C14 0.114(3) 0.077(3) 0.036(2) 0.0181(19) 0.029(2) 0.012(3)
C15 0.122(3) 0.0296(16) 0.0259(16) 0.0058(12) -0.0175(19) 0.000(2)
C12A 0.0177(10) 0.0206(10) 0.0165(10) 0.0012(8) -0.0021(7) -0.0039(8)
N13A 0.0135(8) 0.0149(8) 0.0167(8) -0.0003(6) 0.0012(6) -0.0016(6)
C14A 0.0201(10) 0.0125(9) 0.0203(10) -0.0038(7) 0.0008(8) -0.0016(7)
C15A 0.0213(10) 0.0115(9) 0.0218(11) -0.0002(7) -0.0001(8) -0.0036(7)
N16A 0.0144(8) 0.0138(8) 0.0156(8) -0.0002(6) 0.0013(6) 0.0002(6)
C17A 0.0181(9) 0.0144(9) 0.0156(10) 0.0025(7) 0.0020(7) 0.0008(7)
C12B 0.0190(10) 0.0249(11) 0.0153(10) 0.0025(8) 0.0021(8) -0.0032(8)
N13B 0.0141(8) 0.0194(9) 0.0147(8) 0.0020(6) 0.0011(6) -0.0016(6)
C14B 0.0166(9) 0.0246(11) 0.0186(10) 0.0034(8) -0.0002(8) -0.0061(8)
C15B 0.0146(9) 0.0249(12) 0.0220(11) 0.0017(9) -0.0014(8) -0.0042(8)
N16B 0.0159(8) 0.0151(8) 0.0168(9) 0.0028(6) -0.0010(6) -0.0033(6)
C17B 0.0251(11) 0.0161(10) 0.0145(10) -0.0010(7) -0.0014(8) -0.0023(8)
C12C 0.0245(11) 0.0167(10) 0.0168(10) 0.0033(8) -0.0030(8) -0.0007(8)
N13C 0.0185(8) 0.0127(8) 0.0197(9) 0.0006(7) -0.0015(7) -0.0011(7)
C14C 0.0230(11) 0.0195(11) 0.0249(12) 0.0017(9) -0.0015(9) 0.0062(9)
C15C 0.0260(11) 0.0158(10) 0.0204(11) -0.0024(8) 0.0043(8) 0.0042(8)
N16C 0.0137(8) 0.0154(8) 0.0165(8) -0.0014(6) -0.0008(6) 0.0021(6)
C17C 0.0185(10) 0.0223(11) 0.0158(10) 0.0016(8) 0.0038(8) 0.0030(8)
C11' 0.0156(9) 0.0172(10) 0.0161(10) 0.0012(7) 0.0013(7) 0.0002(7)
C10' 0.0226(11) 0.0226(11) 0.0151(10) 0.0010(8) 0.0011(8) 0.0019(8)
C21 0.0131(9) 0.0157(9) 0.0179(10) -0.0002(7) 0.0017(7) 0.0022(7)
N21 0.0184(9) 0.0195(9) 0.0152(9) 0.0013(7) -0.0008(7) 0.0000(7)
C20 0.0191(10) 0.0199(11) 0.0205(11) 0.0037(8) 0.0011(8) 0.0020(8)
S21 0.0207(3) 0.0339(3) 0.0225(3) 0.0021(2) 0.0019(2) -0.0012(2)
C22 0.0201(10) 0.0194(10) 0.0194(11) 0.0057(8) 0.0010(8) 0.0037(8)
C23 0.0235(11) 0.0162(10) 0.0246(12) 0.0047(8) -0.0004(9) 0.0022(8)
C24 0.0322(13) 0.0250(12) 0.0263(13) 0.0022(10) -0.0074(10) -0.0003(10)
C25 0.0252(12) 0.0296(13) 0.0273(13) 0.0088(10) -0.0084(10) -0.0045(10)
C22A 0.0151(9) 0.0172(10) 0.0155(9) 0.0025(7) 0.0015(7) -0.0018(7)
N23A 0.0135(7) 0.0131(8) 0.0161(8) -0.0001(6) 0.0030(6) 0.0004(6)
C24A 0.0136(9) 0.0183(10) 0.0222(11) 0.0003(8) 0.0034(8) 0.0017(7)
C25A 0.0136(9) 0.0198(10) 0.0218(11) 0.0004(8) 0.0002(7) 0.0024(8)
N26A 0.0143(8) 0.0131(8) 0.0170(8) -0.0008(6) 0.0014(6) 0.0006(6)
C27A 0.0171(9) 0.0158(10) 0.0166(10) 0.0004(7) 0.0007(7) 0.0004(7)
C22B 0.0174(9) 0.0170(10) 0.0164(10) 0.0009(7) 0.0023(7) 0.0032(8)
N23B 0.0139(8) 0.0133(8) 0.0173(9) -0.0009(6) 0.0016(6) 0.0002(6)
C24B 0.0205(10) 0.0123(9) 0.0203(10) -0.0037(7) 0.0012(8) 0.0005(8)
C25B 0.0235(10) 0.0129(9) 0.0171(10) -0.0021(7) 0.0030(8) 0.0024(8)
N26B 0.0133(7) 0.0120(8) 0.0152(8) -0.0016(6) 0.0021(6) -0.0018(6)
C27B 0.0178(9) 0.0161(10) 0.0164(10) 0.0016(7) 0.0010(7) -0.0024(7)
C22C 0.0189(10) 0.0151(10) 0.0178(10) -0.0013(7) 0.0018(7) 0.0010(7)
N23C 0.0150(8) 0.0118(8) 0.0169(9) -0.0007(6) 0.0008(6) 0.0010(6)
C24C 0.0165(9) 0.0175(10) 0.0205(11) -0.0030(8) 0.0001(8) -0.0042(8)
C25C 0.0182(10) 0.0170(10) 0.0201(10) -0.0019(8) -0.0014(8) -0.0030(8)
N26C 0.0157(8) 0.0108(8) 0.0176(9) -0.0011(6) 0.0018(6) -0.0007(6)
C27C 0.0177(9) 0.0152(9) 0.0170(10) 0.0010(7) 0.0039(7) -0.0023(7)
C21' 0.0161(9) 0.0128(9) 0.0170(10) 0.0009(7) 0.0012(7) -0.0021(7)
C20' 0.0245(11) 0.0172(10) 0.0194(11) 0.0036(8) 0.0021(8) -0.0022(8)
Cl1 0.0184(2) 0.0281(3) 0.0251(3) -0.0065(2) 0.0069(2) -0.0022(2)
O11 0.0352(11) 0.0381(12) 0.0327(11) 0.0008(9) 0.0099(9) 0.0131(9)
O12 0.0340(11) 0.0384(12) 0.0449(13) -0.0068(10) 0.0211(9) -0.0101(9)
O13 0.0261(10) 0.0494(14) 0.0304(11) -0.0026(9) -0.0041(8) 0.0078(9)
O14 0.0315(10) 0.0401(12) 0.0343(11) -0.0112(9) 0.0031(8) -0.0114(9)
Cl2 0.0224(2) 0.0160(2) 0.0225(3) 0.00400(19) 0.00755(19) 0.00315(19)
O21 0.0261(9) 0.0207(9) 0.0403(11) 0.0069(8) 0.0161(8) 0.0070(7)
O22 0.0398(11) 0.0202(9) 0.0488(13) 0.0164(8) 0.0227(9) 0.0140(8)
O23 0.0229(10) 0.0279(11) 0.0728(17) -0.0029(10) 0.0031(10) 0.0000(8)
O24 0.0696(18) 0.0603(17) 0.0207(11) 0.0019(10) 0.0053(11) 0.0039(14)
Cl3 0.0157(2) 0.0241(3) 0.0320(3) -0.0013(2) 0.0042(2) 0.0056(2)
Cl4 0.0355(3) 0.0149(2) 0.0193(3) 0.00188(19) -0.0022(2) -0.0078(2)
Cl5 0.0139(2) 0.0236(3) 0.0243(3) -0.0042(2) 0.00186(18) -0.00570(19)
Cl6 0.0448(12) 0.249(5) 0.0549(14) -0.079(2) -0.0179(10) 0.0341(19)
O61 0.026(4) 0.099(8) 0.028(3) 0.001(4) -0.005(3) 0.001(4)
O62 0.096(9) 0.30(2) 0.216(16) 0.181(15) -0.054(10) -0.041(11)
O63 0.080(5) 0.237(11) 0.038(3) -0.055(5) 0.015(3) -0.087(6)
O64 0.031(3) 0.107(5) 0.050(3) -0.023(3) -0.003(2) 0.001(3)
Cl7 0.0433(17) 0.0439(18) 0.0428(17) 0.0023(14) 0.0110(13) -0.0104(14)
O71 0.054(6) 0.050(6) 0.089(9) 0.003(6) 0.024(6) 0.008(5)
O72 0.093(7) 0.053(6) 0.076(7) -0.010(5) -0.008(6) -0.009(5)
O73 0.080(9) 0.098(10) 0.141(9) 0.085(8) 0.042(8) 0.032(8)
O74 0.120(9) 0.020(5) 0.119(11) 0.007(6) 0.015(8) 0.013(6)
Cl8 0.0276(14) 0.054(2) 0.068(2) -0.0402(19) -0.0165(15) 0.0120(14)
O1 0.055(3) 0.030(2) 0.067(3) -0.032(2) -0.044(3) 0.025(2)
O2 0.170(14) 0.213(17) 0.32(2) -0.193(18) -0.054(14) 0.120(13)
O3 0.026(4) 0.127(12) 0.068(7) -0.045(7) -0.001(4) -0.003(5)
O4 0.320(19) 0.026(3) 0.104(7) -0.018(4) 0.090(10) -0.015(6)

loop_
_atom_type_symbol
_atom_type_description
_atom_type_scat_dispersion_real
_atom_type_scat_dispersion_imag
_atom_type_scat_source
C C 0.0033 0.0016 'International Tables Vol C Tables 4.2.6.8 and 6.1.1.4'
H H 0 0 'International Tables Vol C Tables 4.2.6.8 and 6.1.1.4'
N N 0.0061 0.0033 'International Tables Vol C Tables 4.2.6.8 and 6.1.1.4'
S S 0.1246 0.1234 'International Tables Vol C Tables 4.2.6.8 and 6.1.1.4'
Cl Cl 0.1484 0.1585 'International Tables Vol C Tables 4.2.6.8 and 6.1.1.4'
Co Co 0.3494 0.9721 'International Tables Vol C Tables 4.2.6.8 and 6.1.1.4'
O O 0.0106 0.006 'International Tables Vol C Tables 4.2.6.8 and 6.1.1.4'

loop_
_geom_angle_atom_site_label_1
_geom_angle_atom_site_label_2
_geom_angle_atom_site_label_3
_geom_angle
_geom_angle_site_symmetry_1
_geom_angle_site_symmetry_3
_geom_angle_publ_flag
N13C Co1 N13B 90.56(8) . . ?
N13C Co1 N13A 90.73(8) . . ?
N13B Co1 N13A 89.85(8) . . ?
N13C Co1 N16C 86.31(8) . . ?
N13B Co1 N16C 175.80(8) . . ?
N13A Co1 N16C 92.99(8) . . ?
N13C Co1 N16B 92.37(8) . . ?
N13B Co1 N16B 87.17(8) . . ?
N13A Co1 N16B 175.73(8) . . ?
N16C Co1 N16B 90.14(8) . . ?
N13C Co1 N16A 177.02(8) . . ?
N13B Co1 N16A 91.53(8) . . ?
N13A Co1 N16A 87.16(8) . . ?
N16C Co1 N16A 91.70(8) . . ?
N16B Co1 N16A 89.85(8) . . ?
N26C Co2 N23A 175.33(8) . . ?
N26C Co2 N26A 91.03(8) . . ?
N23A Co2 N26A 85.96(8) . . ?
N26C Co2 N26B 91.16(8) . . ?
N23A Co2 N26B 92.41(8) . . ?
N26A Co2 N26B 90.23(8) . . ?
N26C Co2 N23C 87.17(8) . . ?
N23A Co2 N23C 89.41(8) . . ?
N26A Co2 N23C 92.58(8) . . ?
N26B Co2 N23C 176.75(8) . . ?
N26C Co2 N23B 91.71(8) . . ?
N23A Co2 N23B 91.49(8) . . ?
N26A Co2 N23B 175.92(8) . . ?
N26B Co2 N23B 86.68(8) . . ?
N23C Co2 N23B 90.58(8) . . ?
N11 C11 C12A 104.60(18) . . ?
N11 C11 C12C 108.20(19) . . ?
C12A C11 C12C 110.5(2) . . ?
N11 C11 C12B 111.3(2) . . ?
C12A C11 C12B 111.15(19) . . ?
C12C C11 C12B 110.90(19) . . ?
C11 N11 C10 117.6(2) . . ?
C11 N11 H11 115(2) . . ?
C10 N11 H11 111(2) . . ?
N11 C10 C12 110.2(2) . . ?
N11 C10 H10A 109.6 . . ?
C12 C10 H10A 109.6 . . ?
N11 C10 H10B 109.6 . . ?
C12 C10 H10B 109.6 . . ?
H10A C10 H10B 108.1 . . ?
C15 S11 C12 92.6(2) . . ?
C13 C12 C10 128.9(3) . . ?
C13 C12 S11 110.0(3) . . ?
C10 C12 S11 120.9(2) . . ?
C12 C13 C14 111.9(4) . . ?
C12 C13 H13 124 . . ?
C14 C13 H13 124 . . ?
C15 C14 C13 114.1(4) . . ?
C15 C14 H14 123 . . ?
C13 C14 H14 123 . . ?
C14 C15 S11 111.3(3) . . ?
C14 C15 H15 124.3 . . ?
S11 C15 H15 124.3 . . ?
N13A C12A C11 114.24(18) . . ?
N13A C12A H12A 108.7 . . ?
C11 C12A H12A 108.7 . . ?
N13A C12A H12B 108.7 . . ?
C11 C12A H12B 108.7 . . ?
H12A C12A H12B 107.6 . . ?
C12A N13A C14A 113.61(18) . . ?
C12A N13A Co1 117.67(14) . . ?
C14A N13A Co1 106.40(13) . . ?
C12A N13A H13A 106.1 . . ?
C14A N13A H13A 106.1 . . ?
Co1 N13A H13A 106.1 . . ?
N13A C14A C15A 106.38(18) . . ?
N13A C14A H14A 110.5 . . ?
C15A C14A H14A 110.5 . . ?
N13A C14A H14B 110.5 . . ?
C15A C14A H14B 110.5 . . ?
H14A C14A H14B 108.6 . . ?
N16A C15A C14A 106.93(18) . . ?
N16A C15A H15A 110.3 . . ?
C14A C15A H15A 110.3 . . ?
N16A C15A H15B 110.3 . . ?
C14A C15A H15B 110.3 . . ?
H15A C15A H15B 108.6 . . ?
C17A N16A C15A 113.08(17) . . ?
C17A N16A Co1 117.89(13) . . ?
C15A N16A Co1 106.45(13) . . ?
C17A N16A H16A 106.2 . . ?
C15A N16A H16A 106.2 . . ?
Co1 N16A H16A 106.2 . . ?
N16A C17A C11' 114.22(17) . . ?
N16A C17A H17A 108.7 . . ?
C11' C17A H17A 108.7 . . ?
N16A C17A H17B 108.7 . . ?
C11' C17A H17B 108.7 . . ?
H17A C17A H17B 107.6 . . ?
N13B C12B C11 113.59(19) . . ?
N13B C12B H12C 108.8 . . ?
C11 C12B H12C 108.8 . . ?
N13B C12B H12D 108.8 . . ?
C11 C12B H12D 108.8 . . ?
H12C C12B H12D 107.7 . . ?
C14B N13B C12B 113.82(18) . . ?
C14B N13B Co1 106.90(14) . . ?
C12B N13B Co1 118.34(14) . . ?
C14B N13B H13B 105.6 . . ?
C12B N13B H13B 105.6 . . ?
Co1 N13B H13B 105.6 . . ?
N13B C14B C15B 106.98(18) . . ?
N13B C14B H14C 110.3 . . ?
C15B C14B H14C 110.3 . . ?
N13B C14B H14D 110.3 . . ?
C15B C14B H14D 110.3 . . ?
H14C C14B H14D 108.6 . . ?
N16B C15B C14B 106.31(18) . . ?
N16B C15B H15C 110.5 . . ?
C14B C15B H15C 110.5 . . ?
N16B C15B H15D 110.5 . . ?
C14B C15B H15D 110.5 . . ?
H15C C15B H15D 108.7 . . ?
C15B N16B C17B 112.58(18) . . ?
C15B N16B Co1 106.38(14) . . ?
C17B N16B Co1 117.50(14) . . ?
C15B N16B H16B 106.6 . . ?
C17B N16B H16B 106.6 . . ?
Co1 N16B H16B 106.6 . . ?
N16B C17B C11' 114.19(18) . . ?
N16B C17B H17C 108.7 . . ?
C11' C17B H17C 108.7 . . ?
N16B C17B H17D 108.7 . . ?
C11' C17B H17D 108.7 . . ?
H17C C17B H17D 107.6 . . ?
N13C C12C C11 112.93(18) . . ?
N13C C12C H12E 109 . . ?
C11 C12C H12E 109 . . ?
N13C C12C H12F 109 . . ?
C11 C12C H12F 109 . . ?
H12E C12C H12F 107.8 . . ?
C14C N13C C12C 112.53(18) . . ?
C14C N13C Co1 108.35(15) . . ?
C12C N13C Co1 119.04(15) . . ?
C14C N13C H13C 105.2 . . ?
C12C N13C H13C 105.2 . . ?
Co1 N13C H13C 105.2 . . ?
N13C C14C C15C 106.40(19) . . ?
N13C C14C H14E 110.4 . . ?
C15C C14C H14E 110.4 . . ?
N13C C14C H14F 110.4 . . ?
C15C C14C H14F 110.4 . . ?
H14E C14C H14F 108.6 . . ?
N16C C15C C14C 106.85(19) . . ?
N16C C15C H15E 110.4 . . ?
C14C C15C H15E 110.4 . . ?
N16C C15C H15F 110.4 . . ?
C14C C15C H15F 110.4 . . ?
H15E C15C H15F 108.6 . . ?
C17C N16C C15C 113.61(18) . . ?
C17C N16C Co1 118.29(14) . . ?
C15C N16C Co1 107.36(14) . . ?
C17C N16C H16C 105.5 . . ?
C15C N16C H16C 105.5 . . ?
Co1 N16C H16C 105.5 . . ?
N16C C17C C11' 113.84(18) . . ?
N16C C17C H17E 108.8 . . ?
C11' C17C H17E 108.8 . . ?
N16C C17C H17F 108.8 . . ?
C11' C17C H17F 108.8 . . ?
H17E C17C H17F 107.7 . . ?
C17C C11' C17A 111.00(19) . . ?
C17C C11' C10' 108.34(19) . . ?
C17A C11' C10' 107.75(18) . . ?
C17C C11' C17B 111.09(19) . . ?
C17A C11' C17B 110.62(18) . . ?
C10' C11' C17B 107.91(18) . . ?
C11' C10' H10C 109.5 . . ?
C11' C10' H10D 109.5 . . ?
H10C C10' H10D 109.5 . . ?
C11' C10' H10E 109.5 . . ?
H10C C10' H10E 109.5 . . ?
H10D C10' H10E 109.5 . . ?
N21 C21 C22A 107.76(18) . . ?
N21 C21 C22B 111.40(18) . . ?
C22A C21 C22B 112.38(18) . . ?
N21 C21 C22C 105.89(18) . . ?
C22A C21 C22C 109.23(18) . . ?
C22B C21 C22C 109.95(18) . . ?
C21 N21 C20 118.77(19) . . ?
C21 N21 H21 101(2) . . ?
C20 N21 H21 105(2) . . ?
N21 C20 C22 115.07(19) . . ?
N21 C20 H20A 108.5 . . ?
C22 C20 H20A 108.5 . . ?
N21 C20 H20B 108.5 . . ?
C22 C20 H20B 108.5 . . ?
H20A C20 H20B 107.5 . . ?
C25 S21 C22 92.82(13) . . ?
C23 C22 C20 127.4(2) . . ?
C23 C22 S21 110.19(19) . . ?
C20 C22 S21 122.43(19) . . ?
C22 C23 C24 112.4(2) . . ?
C22 C23 H23 123.8 . . ?
C24 C23 H23 123.8 . . ?
C25 C24 C23 112.4(2) . . ?
C25 C24 H24 123.8 . . ?
C23 C24 H24 123.8 . . ?
C24 C25 S21 112.2(2) . . ?
C24 C25 H25 123.9 . . ?
S21 C25 H25 123.9 . . ?
N23A C22A C21 114.44(18) . . ?
N23A C22A H22A 108.6 . . ?
C21 C22A H22A 108.6 . . ?
N23A C22A H22B 108.6 . . ?
C21 C22A H22B 108.6 . . ?
H22A C22A H22B 107.6 . . ?
C24A N23A C22A 113.05(17) . . ?
C24A N23A Co2 107.18(13) . . ?
C22A N23A Co2 117.98(13) . . ?
C24A N23A H23A 105.9 . . ?
C22A N23A H23A 105.9 . . ?
Co2 N23A H23A 105.9 . . ?
N23A C24A C25A 106.27(18) . . ?
N23A C24A H24A 110.5 . . ?
C25A C24A H24A 110.5 . . ?
N23A C24A H24B 110.5 . . ?
C25A C24A H24B 110.5 . . ?
H24A C24A H24B 108.7 . . ?
N26A C25A C24A 106.27(18) . . ?
N26A C25A H25A 110.5 . . ?
C24A C25A H25A 110.5 . . ?
N26A C25A H25B 110.5 . . ?
C24A C25A H25B 110.5 . . ?
H25A C25A H25B 108.7 . . ?
C25A N26A C27A 113.09(17) . . ?
C25A N26A Co2 108.20(14) . . ?
C27A N26A Co2 118.17(14) . . ?
C25A N26A H26A 105.4 . . ?
C27A N26A H26A 105.4 . . ?
Co2 N26A H26A 105.4 . . ?
N26A C27A C21' 113.71(18) . . ?
N26A C27A H27A 108.8 . . ?
C21' C27A H27A 108.8 . . ?
N26A C27A H27B 108.8 . . ?
C21' C27A H27B 108.8 . . ?
H27A C27A H27B 107.7 . . ?
N23B C22B C21 113.95(18) . . ?
N23B C22B H22C 108.8 . . ?
C21 C22B H22C 108.8 . . ?
N23B C22B H22D 108.8 . . ?
C21 C22B H22D 108.8 . . ?
H22C C22B H22D 107.7 . . ?
C22B N23B C24B 111.85(17) . . ?
C22B N23B Co2 118.18(14) . . ?
C24B N23B Co2 107.13(13) . . ?
C22B N23B H23B 106.3 . . ?
C24B N23B H23B 106.3 . . ?
Co2 N23B H23B 106.3 . . ?
N23B C24B C25B 106.22(18) . . ?
N23B C24B H24C 110.5 . . ?
C25B C24B H24C 110.5 . . ?
N23B C24B H24D 110.5 . . ?
C25B C24B H24D 110.5 . . ?
H24C C24B H24D 108.7 . . ?
N26B C25B C24B 107.02(18) . . ?
N26B C25B H25C 110.3 . . ?
C24B C25B H25C 110.3 . . ?
N26B C25B H25D 110.3 . . ?
C24B C25B H25D 110.3 . . ?
H25C C25B H25D 108.6 . . ?
C25B N26B C27B 112.76(17) . . ?
C25B N26B Co2 107.51(13) . . ?
C27B N26B Co2 117.86(13) . . ?
C25B N26B H26B 106 . . ?
C27B N26B H26B 106 . . ?
Co2 N26B H26B 106 . . ?
N26B C27B C21' 113.97(18) . . ?
N26B C27B H27C 108.8 . . ?
C21' C27B H27C 108.8 . . ?
N26B C27B H27D 108.8 . . ?
C21' C27B H27D 108.8 . . ?
H27C C27B H27D 107.7 . . ?
N23C C22C C21 113.83(18) . . ?
N23C C22C H22E 108.8 . . ?
C21 C22C H22E 108.8 . . ?
N23C C22C H22F 108.8 . . ?
C21 C22C H22F 108.8 . . ?
H22E C22C H22F 107.7 . . ?
C24C N23C C22C 113.11(17) . . ?
C24C N23C Co2 106.96(14) . . ?
C22C N23C Co2 118.14(14) . . ?
C24C N23C H23C 105.9 . . ?
C22C N23C H23C 105.9 . . ?
Co2 N23C H23C 105.9 . . ?
N23C C24C C25C 106.75(18) . . ?
N23C C24C H24E 110.4 . . ?
C25C C24C H24E 110.4 . . ?
N23C C24C H24F 110.4 . . ?
C25C C24C H24F 110.4 . . ?
H24E C24C H24F 108.6 . . ?
N26C C25C C24C 106.66(18) . . ?
N26C C25C H25E 110.4 . . ?
C24C C25C H25E 110.4 . . ?
N26C C25C H25F 110.4 . . ?
C24C C25C H25F 110.4 . . ?
H25E C25C H25F 108.6 . . ?
C27C N26C C25C 113.12(17) . . ?
C27C N26C Co2 117.65(13) . . ?
C25C N26C Co2 106.93(14) . . ?
C27C N26C H26C 106.1 . . ?
C25C N26C H26C 106.1 . . ?
Co2 N26C H26C 106.1 . . ?
N26C C27C C21' 114.22(18) . . ?
N26C C27C H27E 108.7 . . ?
C21' C27C H27E 108.7 . . ?
N26C C27C H27F 108.7 . . ?
C21' C27C H27F 108.7 . . ?
H27E C27C H27F 107.6 . . ?
C27C C21' C27A 112.49(18) . . ?
C27C C21' C27B 110.36(18) . . ?
C27A C21' C27B 110.28(18) . . ?
C27C C21' C20' 107.79(18) . . ?
C27A C21' C20' 107.23(18) . . ?
C27B C21' C20' 108.53(18) . . ?
C21' C20' H20C 109.5 . . ?
C21' C20' H20D 109.5 . . ?
H20C C20' H20D 109.5 . . ?
C21' C20' H20E 109.5 . . ?
H20C C20' H20E 109.5 . . ?
H20D C20' H20E 109.5 . . ?
O11 Cl1 O14 108.42(14) . . ?
O11 Cl1 O12 111.23(14) . . ?
O14 Cl1 O12 109.96(13) . . ?
O11 Cl1 O13 110.07(13) . . ?
O14 Cl1 O13 108.99(14) . . ?
O12 Cl1 O13 108.14(14) . . ?
O24 Cl2 O22 111.03(15) . . ?
O24 Cl2 O23 109.17(16) . . ?
O22 Cl2 O23 108.81(14) . . ?
O24 Cl2 O21 109.50(15) . . ?
O22 Cl2 O21 109.33(11) . . ?
O23 Cl2 O21 108.96(13) . . ?
O63 Cl6 O64 117.2(5) . . ?
O63 Cl6 O61 120.4(6) . . ?
O64 Cl6 O61 116.5(6) . . ?
O63 Cl6 O62 98.6(8) . . ?
O64 Cl6 O62 102.3(5) . . ?
O61 Cl6 O62 93.6(8) . . ?
O74 Cl7 O71 116.6(8) . . ?
O74 Cl7 O72 117.6(9) . . ?
O71 Cl7 O72 105.4(7) . . ?
O74 Cl7 O73 105.0(9) . . ?
O71 Cl7 O73 105.6(8) . . ?
O72 Cl7 O73 105.5(8) . . ?

loop_
_geom_bond_atom_site_label_1
_geom_bond_atom_site_label_2
_geom_bond_distance
_geom_bond_site_symmetry_2
_geom_bond_publ_flag
Co1 N13C 1.9699(19) . ?
Co1 N13B 1.9731(19) . ?
Co1 N13A 1.9755(18) . ?
Co1 N16C 1.9769(19) . ?
Co1 N16B 1.9809(19) . ?
Co1 N16A 1.9818(18) . ?
Co2 N26C 1.9671(19) . ?
Co2 N23A 1.9712(18) . ?
Co2 N26A 1.9746(18) . ?
Co2 N26B 1.9760(18) . ?
Co2 N23C 1.9772(19) . ?
Co2 N23B 1.9775(18) . ?
C11 N11 1.468(3) . ?
C11 C12A 1.529(3) . ?
C11 C12C 1.531(3) . ?
C11 C12B 1.542(3) . ?
N11 C10 1.477(4) . ?
N11 H11 0.87(4) . ?
C10 C12 1.497(4) . ?
C10 H10A 0.99 . ?
C10 H10B 0.99 . ?
S11 C15 1.705(5) . ?
S11 C12 1.709(3) . ?
C12 C13 1.339(5) . ?
C13 C14 1.444(7) . ?
C13 H13 0.95 . ?
C14 C15 1.282(7) . ?
C14 H14 0.95 . ?
C15 H15 0.95 . ?
C12A N13A 1.491(3) . ?
C12A H12A 0.99 . ?
C12A H12B 0.99 . ?
N13A C14A 1.494(3) . ?
N13A H13A 0.93 . ?
C14A C15A 1.506(3) . ?
C14A H14A 0.99 . ?
C14A H14B 0.99 . ?
C15A N16A 1.500(3) . ?
C15A H15A 0.99 . ?
C15A H15B 0.99 . ?
N16A C17A 1.494(3) . ?
N16A H16A 0.93 . ?
C17A C11' 1.529(3) . ?
C17A H17A 0.99 . ?
C17A H17B 0.99 . ?
C12B N13B 1.498(3) . ?
C12B H12C 0.99 . ?
C12B H12D 0.99 . ?
N13B C14B 1.497(3) . ?
N13B H13B 0.93 . ?
C14B C15B 1.511(3) . ?
C14B H14C 0.99 . ?
C14B H14D 0.99 . ?
C15B N16B 1.495(3) . ?
C15B H15C 0.99 . ?
C15B H15D 0.99 . ?
N16B C17B 1.499(3) . ?
N16B H16B 0.93 . ?
C17B C11' 1.535(3) . ?
C17B H17C 0.99 . ?
C17B H17D 0.99 . ?
C12C N13C 1.497(3) . ?
C12C H12E 0.99 . ?
C12C H12F 0.99 . ?
N13C C14C 1.488(3) . ?
N13C H13C 0.93 . ?
C14C C15C 1.511(4) . ?
C14C H14E 0.99 . ?
C14C H14F 0.99 . ?
C15C N16C 1.494(3) . ?
C15C H15E 0.99 . ?
C15C H15F 0.99 . ?
N16C C17C 1.484(3) . ?
N16C H16C 0.93 . ?
C17C C11' 1.527(3) . ?
C17C H17E 0.99 . ?
C17C H17F 0.99 . ?
C11' C10' 1.534(3) . ?
C10' H10C 0.98 . ?
C10' H10D 0.98 . ?
C10' H10E 0.98 . ?
C21 N21 1.472(3) . ?
C21 C22A 1.530(3) . ?
C21 C22B 1.537(3) . ?
C21 C22C 1.541(3) . ?
N21 C20 1.485(3) . ?
N21 H21 0.80(3) . ?
C20 C22 1.507(3) . ?
C20 H20A 0.99 . ?
C20 H20B 0.99 . ?
S21 C25 1.697(3) . ?
S21 C22 1.730(2) . ?
C22 C23 1.393(4) . ?
C23 C24 1.430(4) . ?
C23 H23 0.95 . ?
C24 C25 1.370(4) . ?
C24 H24 0.95 . ?
C25 H25 0.95 . ?
C22A N23A 1.493(3) . ?
C22A H22A 0.99 . ?
C22A H22B 0.99 . ?
N23A C24A 1.488(3) . ?
N23A H23A 0.93 . ?
C24A C25A 1.507(3) . ?
C24A H24A 0.99 . ?
C24A H24B 0.99 . ?
C25A N26A 1.481(3) . ?
C25A H25A 0.99 . ?
C25A H25B 0.99 . ?
N26A C27A 1.500(3) . ?
N26A H26A 0.93 . ?
C27A C21' 1.527(3) . ?
C27A H27A 0.99 . ?
C27A H27B 0.99 . ?
C22B N23B 1.491(3) . ?
C22B H22C 0.99 . ?
C22B H22D 0.99 . ?
N23B C24B 1.497(3) . ?
N23B H23B 0.93 . ?
C24B C25B 1.512(3) . ?
C24B H24C 0.99 . ?
C24B H24D 0.99 . ?
C25B N26B 1.495(3) . ?
C25B H25C 0.99 . ?
C25B H25D 0.99 . ?
N26B C27B 1.499(3) . ?
N26B H26B 0.93 . ?
C27B C21' 1.530(3) . ?
C27B H27C 0.99 . ?
C27B H27D 0.99 . ?
C22C N23C 1.500(3) . ?
C22C H22E 0.99 . ?
C22C H22F 0.99 . ?
N23C C24C 1.495(3) . ?
N23C H23C 0.93 . ?
C24C C25C 1.509(3) . ?
C24C H24E 0.99 . ?
C24C H24F 0.99 . ?
C25C N26C 1.501(3) . ?
C25C H25E 0.99 . ?
C25C H25F 0.99 . ?
N26C C27C 1.501(3) . ?
N26C H26C 0.93 . ?
C27C C21' 1.524(3) . ?
C27C H27E 0.99 . ?
C27C H27F 0.99 . ?
C21' C20' 1.534(3) . ?
C20' H20C 0.98 . ?
C20' H20D 0.98 . ?
C20' H20E 0.98 . ?
Cl1 O11 1.435(2) . ?
Cl1 O14 1.441(2) . ?
Cl1 O12 1.443(2) . ?
Cl1 O13 1.448(2) . ?
Cl2 O24 1.420(2) . ?
Cl2 O22 1.4352(19) . ?
Cl2 O23 1.440(2) . ?
Cl2 O21 1.4401(19) . ?
Cl6 O63 1.317(7) . ?
Cl6 O64 1.393(5) . ?
Cl6 O61 1.411(10) . ?
Cl6 O62 1.679(13) . ?
Cl7 O74 1.220(12) . ?
Cl7 O71 1.423(10) . ?
Cl7 O72 1.525(11) . ?
Cl7 O73 1.538(13) . ?

loop_
_geom_hbond_atom_site_label_D
_geom_hbond_atom_site_label_H
_geom_hbond_atom_site_label_A
_geom_hbond_distance_DH
_geom_hbond_distance_HA
_geom_hbond_distance_DA
_geom_hbond_angle_DHA
_geom_hbond_site_symmetry_A
N11 H11 O2 0.87(4) 2.21(4) 3.050(10) 162(3) .
N11 H11 O4 0.87(4) 2.39(4) 3.210(8) 156(3) .
N13A H13A Cl5 0.93 2.3 3.2344(19) 178.6 .
N16A H16A Cl3 0.93 2.39 3.302(2) 166.6 .
N13B H13B Cl3 0.93 2.24 3.145(2) 165.7 .
N16B H16B Cl4 0.93 2.38 3.274(2) 160.7 .
N13C H13C Cl4 0.93 2.19 3.118(2) 173.4 .
N16C H16C Cl5 0.93 2.25 3.1564(19) 164.6 .
N21 H21 O61 0.80(3) 2.40(4) 3.191(13) 169(3) .
N21 H21 O3 0.80(3) 2.48(4) 3.278(13) 170(3) .
N23A H23A Cl5 0.93 2.2 3.131(2) 174.9 .
N26A H26A Cl4 0.93 2.2 3.117(2) 169.5 2_645
N23B H23B Cl3 0.93 2.38 3.3040(19) 175.7 1_455
N26B H26B Cl5 0.93 2.32 3.2288(19) 164.3 .
N23C H23C Cl4 0.93 2.35 3.2556(19) 165.6 2_645
N26C H26C Cl3 0.93 2.27 3.1756(19) 165.7 1_455
